data_7134678
loop_
_publ_author_name
'Kusumoto, Sotaro'
'Nagasawa, Sakura'
'Suzuki, Ryo'
'Tachibana, Masaru'
'Tsuji, Yuta'
'Zenno, Hikaru'
'Nakashima, Yuto'
'Hayami, Shinya'
'Kim, Yang'
'Koide, Yoshihiro'

_publ_section_title
;
 Ferromagnetic and plastically deformable organic-inorganic hybrid
 crystal:
 (C<sub>7</sub>H<sub>9</sub>NH<sub>3</sub>)<sub>2</sub>CuCl<sub>4</sub>.
;
_journal_issue 56
_journal_name_full 'Chemical communications (Cambridge, England)'
_journal_page_first 10303
_journal_page_last 10306
_journal_paper_doi 10.1039/d5cc02170g
_journal_volume 61
_journal_year 2025
_chemical_formula_moiety 'Cl6 Sn, 2(C6 H16 N)'
_chemical_formula_sum 'C12 H32 Cl6 N2 Sn'
_chemical_formula_weight 535.78
_space_group_crystal_system orthorhombic
_space_group_IT_number 62
_space_group_name_Hall '-P 2ac 2n'
_space_group_name_H-M_alt 'P n m a'
_atom_sites_solution_hydrogens geom
_atom_sites_solution_primary dual
_audit_creation_date 2025-05-27
_audit_creation_method
;
Olex2 1.5
(compiled 2025.04.05 svn.rf049d14d for OlexSys, GUI svn.r7224)
;
_audit_update_record
;
2025-05-28 deposited with the CCDC.	2025-06-05 downloaded from the CCDC.
;
_cell_angle_alpha 90
_cell_angle_beta 90
_cell_angle_gamma 90
_cell_formula_units_Z 4
_cell_length_a 12.3494(5)
_cell_length_b 7.3060(3)
_cell_length_c 26.6362(13)
_cell_measurement_reflns_used 6755
_cell_measurement_temperature 300
_cell_measurement_theta_max 29.9670
_cell_measurement_theta_min 3.2890
_cell_volume 2403.24(18)
_computing_cell_refinement 'CrysAlisPro 1.171.43.105a (Rigaku OD, 2024)'
_computing_data_collection 'CrysAlisPro system (CCD 42.94a 64-bit (release 21-06-2023))'
_computing_data_reduction 'CrysAlisPro 1.171.43.105a (Rigaku OD, 2024)'
_computing_molecular_graphics 'Olex2 1.5 (Dolomanov et al., 2009)'
_computing_publication_material 'Olex2 1.5 (Dolomanov et al., 2009)'
_computing_structure_refinement 'SHELXL 2019/3 (Sheldrick, 2015)'
_computing_structure_solution 'SHELXT  (Sheldrick, 2015)'
_diffrn_ambient_temperature 300
_diffrn_detector 'Hybrid Pixel Array Detector'
_diffrn_detector_area_resol_mean 10.0000
_diffrn_detector_type HyPix
_diffrn_measured_fraction_theta_full 0.994
_diffrn_measured_fraction_theta_max 0.992
_diffrn_measurement_details
;
List of Runs (angles in degrees, time in seconds):

  # Type    Start    End  Width  t~exp~   \w     \q     \k     \f   Frames
#--------------------------------------------------------------------------
  1  \w    -33.00  11.00   0.50    0.38    --   -4.71   3.00  53.00   88
  2  \w    -18.00  44.00   0.50    0.38    --   -4.71  38.00 -90.00  124
  3  \w    -63.00  10.00   0.50    0.38    --   -4.71 -57.00-120.00  146
;
_diffrn_measurement_device 'four-circle diffractometer'
_diffrn_measurement_device_type 'ROD, Synergy Custom system, HyPix'
_diffrn_measurement_method '\w scans'
_diffrn_orient_matrix_type 'CrysAlisPro convention (1999,Acta A55,543-557)'
_diffrn_orient_matrix_UB_11 0.0029954000
_diffrn_orient_matrix_UB_12 -0.0524090000
_diffrn_orient_matrix_UB_13 0.0108550000
_diffrn_orient_matrix_UB_21 -0.0046345000
_diffrn_orient_matrix_UB_22 0.0233079000
_diffrn_orient_matrix_UB_23 0.0243073000
_diffrn_orient_matrix_UB_31 -0.0969308000
_diffrn_orient_matrix_UB_32 -0.0027345000
_diffrn_orient_matrix_UB_33 -0.0008337000
_diffrn_radiation_monochromator mirror
_diffrn_radiation_probe x-ray
_diffrn_radiation_type 'Mo K\a'
_diffrn_radiation_wavelength 0.71073
_diffrn_reflns_av_R_equivalents 0.0251
_diffrn_reflns_av_unetI/netI 0.0203
_diffrn_reflns_Laue_measured_fraction_full 0.994
_diffrn_reflns_Laue_measured_fraction_max 0.992
_diffrn_reflns_limit_h_max 15
_diffrn_reflns_limit_h_min -15
_diffrn_reflns_limit_k_max 9
_diffrn_reflns_limit_k_min -8
_diffrn_reflns_limit_l_max 34
_diffrn_reflns_limit_l_min -33
_diffrn_reflns_number 13175
_diffrn_reflns_point_group_measured_fraction_full 0.994
_diffrn_reflns_point_group_measured_fraction_max 0.992
_diffrn_reflns_theta_full 25.242
_diffrn_reflns_theta_max 27.481
_diffrn_reflns_theta_min 3.059
_diffrn_source 'Rotating-anode X-ray tube'
_diffrn_source_type 'Rigaku (Mo) X-ray Source'
_exptl_absorpt_coefficient_mu 1.727
_exptl_absorpt_correction_T_max 1.00000
_exptl_absorpt_correction_T_min 0.49316
_exptl_absorpt_correction_type multi-scan
_exptl_absorpt_process_details
;
CrysAlisPro 1.171.43.105a (Rigaku Oxford Diffraction, 2024)
Empirical absorption correction using spherical harmonics,
implemented in SCALE3 ABSPACK scaling algorithm.
;
_exptl_crystal_colour 'clear colourless'
_exptl_crystal_colour_lustre clear
_exptl_crystal_colour_primary colourless
_exptl_crystal_density_diffrn 1.481
_exptl_crystal_description block
_exptl_crystal_F_000 1080
_exptl_crystal_size_max 0.3
_exptl_crystal_size_mid 0.05
_exptl_crystal_size_min 0.05
_refine_diff_density_max 0.458
_refine_diff_density_min -0.513
_refine_diff_density_rms 0.072
_refine_ls_extinction_method none
_refine_ls_goodness_of_fit_ref 1.123
_refine_ls_hydrogen_treatment constr
_refine_ls_matrix_type full
_refine_ls_number_parameters 233
_refine_ls_number_reflns 2949
_refine_ls_number_restraints 476
_refine_ls_restrained_S_all 1.093
_refine_ls_R_factor_all 0.0661
_refine_ls_R_factor_gt 0.0475
_refine_ls_shift/su_max 0.001
_refine_ls_shift/su_mean 0.000
_refine_ls_structure_factor_coef Fsqd
_refine_ls_weighting_details 'w=1/[\s^2^(Fo^2^)+(0.0342P)^2^+5.3635P] where P=(Fo^2^+2Fc^2^)/3'
_refine_ls_weighting_scheme calc
_refine_ls_wR_factor_gt 0.1163
_refine_ls_wR_factor_ref 0.1231
_reflns_Friedel_coverage 0.000
_reflns_number_gt 2132
_reflns_number_total 2949
_reflns_threshold_expression 'I > 2\s(I)'
_cod_data_source_file d5cc02170g4.cif
_cod_data_source_block 230913_sncl_c6_300
_cod_depositor_comments 'Adding full bibliography for 7134677--7134678.cif.'
_cod_database_code 7134678
_shelx_shelxl_version_number 2019/3
_chemical_oxdiff_formula 'C H O N Sn Cl'
_chemical_oxdiff_usercomment 300
_shelx_space_group_comment
;
The symmetry employed for this shelxl refinement is uniquely defined
by the following loop, which should always be used as a source of
symmetry information in preference to the above space-group names.
They are only intended as comments.
;
_cell_oxdiff_angle_alpha 89.997(3)
_cell_oxdiff_angle_beta 90.015(3)
_cell_oxdiff_angle_gamma 90.001(3)
_cell_oxdiff_length_a 7.3058(2)
_cell_oxdiff_length_b 12.3521(4)
_cell_oxdiff_length_c 26.6312(9)
_cell_oxdiff_measurement_reflns_used 6755
_cell_oxdiff_volume 2403.25(14)
_shelx_estimated_absorpt_t_max 0.919
_shelx_estimated_absorpt_t_min 0.625
_olex2_refinement_description
;
1. Fixed Uiso
 At 1.2 times of:
  All C(H,H) groups, All N(H,H,H,H,H,H) groups
 At 1.5 times of:
  All C(H,H,H) groups
2. Restrained distances
 C00E-C00B = C00F-C00E = C1-C00F = C2-C1 = C4-C2 = C009-C008 = C00A-C009 =
 C00C-C00A = C3-C00C = C5-C3
 1.51 with sigma of 0.01
 N007-C00B \\sim N007-C6
 with sigma of 0.02
 C2-C4 \\sim C2A-C4A
 with sigma of 0.02
 C00B-C00E \\sim C6-C7
 with sigma of 0.02
 C1-C4 \\sim C1A-C4A
 with sigma of 0.04
 N007-C00E \\sim N007-C7
 with sigma of 0.04
 C00E-C00F \\sim C7-C00G
 with sigma of 0.02
 C00F-C1 \\sim C00G-C1A
 with sigma of 0.02
 N006-C008 \\sim N006-C0
 with sigma of 0.02
 C1-C2 \\sim C1A-C2A
 with sigma of 0.02
 N006-C009 \\sim N006-C8
 with sigma of 0.04
 C3-C5 \\sim C3A-C5A
 with sigma of 0.02
 C00C-C5 \\sim C00D-C5A
 with sigma of 0.04
 C00B-C00F \\sim C6-C00G
 with sigma of 0.04
 C00E-C1 \\sim C7-C1A
 with sigma of 0.04
 C00F-C2 \\sim C00G-C2A
 with sigma of 0.04
 C008-C009 \\sim C0-C8
 with sigma of 0.02
 C009-C00A \\sim C8-C9
 with sigma of 0.02
 C00A-C00C \\sim C9-C00D
 with sigma of 0.02
 C00C-C3 \\sim C00D-C3A
 with sigma of 0.02
 C008-C00A \\sim C0-C9
 with sigma of 0.04
 C009-C00C \\sim C8-C00D
 with sigma of 0.04
 C00A-C3 \\sim C9-C3A
 with sigma of 0.04
3. Uiso/Uaniso restraints and constraints
N007 \\sim C00B \\sim C00E \\sim C00F \\sim C1 \\sim C2 \\sim C4: within 2A
with sigma of 0.01 and sigma for terminal atoms of 0.02 within 2A
C5 \\sim C3 \\sim C00C \\sim C00A \\sim C009 \\sim C008 \\sim N006: within 2A
with sigma of 0.01 and sigma for terminal atoms of 0.02 within 2A
C4 \\sim N007 \\sim C00B \\sim C6 \\sim C00E \\sim C7 \\sim C00F \\sim C00G
\\sim C1 \\sim C1A \\sim C2 \\sim C2A \\sim C4A: within 2A with sigma of 0.01
and sigma for terminal atoms of 0.02 within 2A
C8 \\sim N006 \\sim C008 \\sim C0 \\sim C009 \\sim C00A \\sim C9 \\sim C00C
\\sim C00D \\sim C3 \\sim C3A \\sim C5 \\sim C5A: within 2A with sigma of 0.01
and sigma for terminal atoms of 0.02 within 2A
N007 \\sim C00B \\sim C6 \\sim C00E \\sim C7 \\sim C00F \\sim C00G \\sim C1
\\sim C1A \\sim C2 \\sim C2A \\sim C4 \\sim C4A \\sim N006 \\sim C008 \\sim C0
\\sim C009 \\sim C8 \\sim C00A \\sim C9 \\sim C00C \\sim C00D \\sim C3 \\sim
C3A \\sim C5 \\sim C5A: within 2A with sigma of 0.01 and sigma for terminal
atoms of 0.02 within 2A
4. Rigid body (RIGU) restrains
 N007, C00B, C00E, C00F, C1, C2, C4
 with sigma for 1-2 distances of 0.01 and sigma for 1-3 distances of 0.01
 C5, C3, C00C, C00A, C009, C008, N006
 with sigma for 1-2 distances of 0.01 and sigma for 1-3 distances of 0.01
 C4, C4A, C2A, C2, C1, C1A, C00G, C00F, C00E, C7, C6, C00B, N007
 with sigma for 1-2 distances of 0.01 and sigma for 1-3 distances of 0.01
 C8, N006, C008, C0, C009, C00A, C9, C00C, C00D, C3, C3A, C5, C5A
 with sigma for 1-2 distances of 0.01 and sigma for 1-3 distances of 0.01
 N007, C00B, C6, C00E, C7, C00F, C00G, C1, C1A, C2, C2A, C4, C4A, N006, C008,
 C0, C009, C8, C00A, C9, C00C, C00D, C3, C3A, C5, C5A
 with sigma for 1-2 distances of 0.01 and sigma for 1-3 distances of 0.01
5. Others
 Sof(H00S)=Sof(H00Q)=Sof(H00R)=Sof(C6)=Sof(H6A)=Sof(H6B)=Sof(C7)=Sof(H7A)=
 Sof(H7B)=Sof(C00G)=Sof(H00)=Sof(HB)=Sof(C1A)=Sof(H1AA)=Sof(H1AB)=Sof(C2A)=
 Sof(H2AA)=Sof(H2AB)=Sof(C4A)=Sof(H4AA)=Sof(H4AB)=Sof(H4AC)=0.5*(1-FVAR(2))
 Sof(H00T)=Sof(H00V)=Sof(H00U)=Sof(C00B)=Sof(H00W)=Sof(H00X)=Sof(C00E)=
 Sof(H00Y)=Sof(H)=Sof(C00F)=Sof(H00Z)=Sof(HA)=Sof(C1)=Sof(H1A)=Sof(H1B)=Sof(C2)=
 Sof(H2A)=Sof(H2B)=Sof(C4)=Sof(H4A)=Sof(H4B)=Sof(H4C)=0.5*FVAR(2)
 Sof(H00A)=Sof(H00B)=Sof(H00C)=Sof(C0)=Sof(H0A)=Sof(H0B)=Sof(C8)=Sof(H8A)=
 Sof(H8B)=Sof(C9)=Sof(H9A)=Sof(H9B)=Sof(C00D)=Sof(H00O)=Sof(H00P)=Sof(C3A)=
 Sof(H3AA)=Sof(H3AB)=Sof(C5A)=Sof(H5AA)=Sof(H5AB)=Sof(H5AC)=0.5*(1-FVAR(3))
 Sof(H00F)=Sof(H00D)=Sof(H00E)=Sof(C008)=Sof(H00G)=Sof(H00H)=Sof(C009)=
 Sof(H00I)=Sof(H00J)=Sof(C00A)=Sof(H00K)=Sof(H00L)=Sof(C00C)=Sof(H00M)=
 Sof(H00N)=Sof(C3)=Sof(H3A)=Sof(H3B)=Sof(C5)=Sof(H5A)=Sof(H5B)=Sof(H5C)=0.5*
 FVAR(3)
6.a Secondary CH2 refined with riding coordinates:
 C008(H00G,H00H), C009(H00I,H00J), C00A(H00K,H00L), C00B(H00W,H00X), C00C(H00M,
 H00N), C00E(H00Y,H), C00F(H00Z,HA), C1(H1A,H1B), C2(H2A,H2B), C3(H3A,H3B),
 C6(H6A,H6B), C7(H7A,H7B), C00G(H00,HB), C1A(H1AA,H1AB), C2A(H2AA,H2AB), C0(H0A,
 H0B), C8(H8A,H8B), C9(H9A,H9B), C00D(H00O,H00P), C3A(H3AA,H3AB)
6.b Me refined with riding coordinates:
 N006(H00F,H00D,H00E), N007(H00T,H00V,H00U), C4(H4A,H4B,H4C), C5(H5A,H5B,H5C),
 C4A(H4AA,H4AB,H4AC), C5A(H5AA,H5AB,H5AC)
6.c Idealised Me refined as rotating group:
 N006(H00A,H00B,H00C), N007(H00S,H00Q,H00R)
;
_olex2_submission_special_instructions 'No special instructions were received'
_oxdiff_exptl_absorpt_empirical_details
;
Empirical correction (ABSPACK) includes:
- Absorption correction using spherical harmonics
- Frame scaling
- Detector area scaling
;
_oxdiff_exptl_absorpt_empirical_full_max 1.566
_oxdiff_exptl_absorpt_empirical_full_min 0.685

loop_
_space_group_symop_operation_xyz
'x, y, z'
'-x+1/2, -y, z+1/2'
'-x, y+1/2, -z'
'x+1/2, -y+1/2, -z+1/2'
'-x, -y, -z'
'x-1/2, y, -z-1/2'
'x, -y-1/2, z'
'-x-1/2, y-1/2, z-1/2'

loop_
_atom_site_label
_atom_site_type_symbol
_atom_site_fract_x
_atom_site_fract_y
_atom_site_fract_z
_atom_site_U_iso_or_equiv
_atom_site_adp_type
_atom_site_occupancy
_atom_site_site_symmetry_order
_atom_site_calc_flag
_atom_site_refinement_flags_posn
_atom_site_refinement_flags_adp
_atom_site_refinement_flags_occupancy
_atom_site_disorder_assembly
_atom_site_disorder_group
Sn01 Sn 0.74788(4) 0.750000 0.49092(2) 0.06221(19) Uani 1 2 d S T P . .
Cl02 Cl 0.90191(15) 0.750000 0.54722(9) 0.0807(6) Uani 1 2 d S T P . .
Cl03 Cl 0.83419(11) 0.51222(18) 0.44262(6) 0.0807(4) Uani 1 1 d . . . . .
Cl04 Cl 0.66143(11) 0.98563(18) 0.54136(6) 0.0808(4) Uani 1 1 d . . . . .
Cl05 Cl 0.59271(16) 0.750000 0.43645(10) 0.0885(7) Uani 1 2 d S T P . .
N006 N 0.5774(6) 1.250000 0.4420(3) 0.092(2) Uani 1 2 d DS TU P . .
H00F H 0.638023 1.250000 0.460120 0.110 Uiso 0.176(15) 2 calc R U P A 1
H00D H 0.538838 1.349464 0.449247 0.110 Uiso 0.088(8) 1 calc R U P A 1
H00E H 0.538838 1.150536 0.449247 0.110 Uiso 0.088(8) 1 calc R U P A 1
H00A H 0.514503 1.191139 0.444190 0.110 Uiso 0.412(8) 1 calc R U P A -2
H00B H 0.573312 1.354847 0.458937 0.110 Uiso 0.412(8) 1 calc R U P A -2
H00C H 0.629675 1.180794 0.455045 0.110 Uiso 0.412(8) 1 calc R U P A -2
N007 N 0.9064(6) 0.250000 0.5487(3) 0.095(2) Uani 1 2 d DS TU P . .
H00T H 0.971398 0.250000 0.534248 0.114 Uiso 0.209(13) 2 calc R U P B 1
H00V H 0.870056 0.150536 0.539275 0.114 Uiso 0.104(7) 1 calc R U P B 1
H00U H 0.870056 0.349464 0.539276 0.114 Uiso 0.104(7) 1 calc R U P B 1
H00S H 0.962343 0.201248 0.532404 0.114 Uiso 0.396(7) 1 calc R U P B -2
H00Q H 0.906277 0.370741 0.544243 0.114 Uiso 0.396(7) 1 calc R U P B -2
H00R H 0.845039 0.203060 0.536777 0.114 Uiso 0.396(7) 1 calc R U P B -2
C008 C 0.604(4) 1.250000 0.3893(8) 0.108(4) Uani 0.176(15) 2 d DS TU P A 1
H00G H 0.646784 1.142339 0.381185 0.130 Uiso 0.088(8) 1 calc R U P A 1
H00H H 0.646784 1.357661 0.381185 0.130 Uiso 0.088(8) 1 calc R U P A 1
C009 C 0.501(4) 1.250000 0.3597(12) 0.118(4) Uani 0.176(15) 2 d DS TU P A 1
H00I H 0.458681 1.357509 0.368121 0.141 Uiso 0.088(8) 1 calc R U P A 1
H00J H 0.458681 1.142491 0.368121 0.141 Uiso 0.088(8) 1 calc R U P A 1
C00A C 0.526(5) 1.250000 0.3039(12) 0.126(4) Uani 0.176(15) 2 d DS TU P A 1
H00K H 0.567529 1.357698 0.295121 0.151 Uiso 0.088(8) 1 calc R U P A 1
H00L H 0.567529 1.142302 0.295121 0.151 Uiso 0.088(8) 1 calc R U P A 1
C00B C 0.919(4) 0.250000 0.6020(7) 0.113(4) Uani 0.209(13) 2 d DS TU P B 1
H00W H 0.960021 0.357179 0.611708 0.136 Uiso 0.104(7) 1 calc R U P B 1
H00X H 0.960021 0.142821 0.611708 0.136 Uiso 0.104(7) 1 calc R U P B 1
C00C C 0.420(5) 1.250000 0.2759(15) 0.131(5) Uani 0.176(15) 2 d DS TU P A 1
H00M H 0.378829 1.143063 0.286281 0.158 Uiso 0.088(8) 1 calc R U P A 1
H00N H 0.378829 1.356937 0.286281 0.158 Uiso 0.088(8) 1 calc R U P A 1
C00E C 0.816(4) 0.250000 0.6295(12) 0.123(4) Uani 0.209(13) 2 d DS TU P B 1
H00Y H 0.774548 0.142884 0.619669 0.147 Uiso 0.104(7) 1 calc R U P B 1
H H 0.774548 0.357116 0.619669 0.147 Uiso 0.104(7) 1 calc R U P B 1
C00F C 0.827(4) 0.250000 0.6858(12) 0.132(4) Uani 0.209(13) 2 d DS TU P B 1
H00Z H 0.866195 0.357889 0.696950 0.159 Uiso 0.104(7) 1 calc R U P B 1
HA H 0.866195 0.142111 0.696950 0.159 Uiso 0.104(7) 1 calc R U P B 1
C1 C 0.713(4) 0.250000 0.7065(14) 0.139(5) Uani 0.209(13) 2 d DS TU P B 1
H1A H 0.675027 0.357314 0.694244 0.167 Uiso 0.104(7) 1 calc R U P B 1
H1B H 0.675027 0.142686 0.694244 0.167 Uiso 0.104(7) 1 calc R U P B 1
C2 C 0.711(4) 0.250000 0.7631(14) 0.148(5) Uani 0.209(13) 2 d DS TU P B 1
H2A H 0.746508 0.142029 0.776347 0.178 Uiso 0.104(7) 1 calc R U P B 1
H2B H 0.746508 0.357971 0.776347 0.178 Uiso 0.104(7) 1 calc R U P B 1
C4 C 0.595(5) 0.250000 0.777(2) 0.168(9) Uani 0.209(13) 2 d DS TU P B 1
H4A H 0.587111 0.250000 0.812450 0.252 Uiso 0.209(13) 2 calc R U P B 1
H4B H 0.560529 0.357287 0.762992 0.252 Uiso 0.104(7) 1 calc R U P B 1
H4C H 0.560529 0.142713 0.762992 0.252 Uiso 0.104(7) 1 calc R U P B 1
C3 C 0.426(5) 1.250000 0.2195(15) 0.137(5) Uani 0.176(15) 2 d DS TU P A 1
H3A H 0.463766 1.357911 0.207539 0.165 Uiso 0.088(8) 1 calc R U P A 1
H3B H 0.463766 1.142089 0.207539 0.165 Uiso 0.088(8) 1 calc R U P A 1
C5 C 0.312(6) 1.250000 0.202(2) 0.151(9) Uani 0.176(15) 2 d DS TU P A 1
H5A H 0.310873 1.250000 0.165613 0.227 Uiso 0.176(15) 2 calc R U P A 1
H5B H 0.275736 1.142713 0.213909 0.227 Uiso 0.088(8) 1 calc R U P A 1
H5C H 0.275736 1.357287 0.213909 0.227 Uiso 0.088(8) 1 calc R U P A 1
C6 C 0.9152(15) 0.210(3) 0.6006(4) 0.113(4) Uani 0.396(7) 1 d D U P B -2
H6A H 0.952270 0.093118 0.601694 0.135 Uiso 0.396(7) 1 calc R U P B -2
H6B H 0.966998 0.298962 0.613059 0.135 Uiso 0.396(7) 1 calc R U P B -2
C7 C 0.8417(15) 0.199(3) 0.6367(5) 0.122(4) Uani 0.396(7) 1 d D U P B -2
H7A H 0.831066 0.068863 0.642660 0.146 Uiso 0.396(7) 1 calc R U P B -2
H7B H 0.774699 0.243289 0.622157 0.146 Uiso 0.396(7) 1 calc R U P B -2
C00G C 0.8491(17) 0.285(4) 0.6876(6) 0.134(4) Uani 0.396(7) 1 d D U P B -2
H00 H 0.834569 0.415175 0.685194 0.160 Uiso 0.396(7) 1 calc R U P B -2
HB H 0.921383 0.268740 0.701162 0.160 Uiso 0.396(7) 1 calc R U P B -2
C1A C 0.7653(17) 0.193(3) 0.7222(6) 0.142(4) Uani 0.396(7) 1 d D U P B -2
H1AA H 0.697001 0.257842 0.719326 0.171 Uiso 0.396(7) 1 calc R U P B -2
H1AB H 0.753727 0.068334 0.711021 0.171 Uiso 0.396(7) 1 calc R U P B -2
C2A C 0.7995(18) 0.191(4) 0.7762(7) 0.155(5) Uani 0.396(7) 1 d D U P B -2
H2AA H 0.840606 0.079867 0.782025 0.187 Uiso 0.396(7) 1 calc R U P B -2
H2AB H 0.848111 0.293360 0.781656 0.187 Uiso 0.396(7) 1 calc R U P B -2
C4A C 0.7201(18) 0.200(4) 0.8107(8) 0.173(7) Uani 0.396(7) 1 d D U P B -2
H4AA H 0.751171 0.197395 0.843717 0.259 Uiso 0.396(7) 1 calc R U P B -2
H4AB H 0.679937 0.311169 0.806309 0.259 Uiso 0.396(7) 1 calc R U P B -2
H4AC H 0.672407 0.096977 0.806679 0.259 Uiso 0.396(7) 1 calc R U P B -2
C0 C 0.6013(14) 1.287(3) 0.3902(4) 0.109(3) Uani 0.412(8) 1 d D U P A -2
H0A H 0.673928 1.244476 0.382933 0.130 Uiso 0.412(8) 1 calc R U P A -2
H0B H 0.600443 1.418937 0.385150 0.130 Uiso 0.412(8) 1 calc R U P A -2
C8 C 0.5257(15) 1.203(3) 0.3546(5) 0.117(4) Uani 0.412(8) 1 d D U P A -2
H8A H 0.451824 1.221405 0.365836 0.141 Uiso 0.412(8) 1 calc R U P A -2
H8B H 0.538954 1.071787 0.352942 0.141 Uiso 0.412(8) 1 calc R U P A -2
C9 C 0.5412(16) 1.288(3) 0.3023(5) 0.129(4) Uani 0.412(8) 1 d D U P A -2
H9A H 0.524573 1.417897 0.303832 0.155 Uiso 0.412(8) 1 calc R U P A -2
H9B H 0.616242 1.275292 0.292093 0.155 Uiso 0.412(8) 1 calc R U P A -2
C00D C 0.4691(16) 1.197(3) 0.2642(6) 0.133(4) Uani 0.412(8) 1 d D U P A -2
H00O H 0.462334 1.069253 0.273206 0.159 Uiso 0.412(8) 1 calc R U P A -2
H00P H 0.397566 1.251483 0.266881 0.159 Uiso 0.412(8) 1 calc R U P A -2
C3A C 0.5035(16) 1.208(4) 0.2108(6) 0.142(5) Uani 0.412(8) 1 d D U P A -2
H3AA H 0.545138 1.319254 0.206468 0.171 Uiso 0.412(8) 1 calc R U P A -2
H3AB H 0.551933 1.105934 0.204296 0.171 Uiso 0.412(8) 1 calc R U P A -2
C5A C 0.4233(17) 1.205(4) 0.1749(6) 0.152(7) Uani 0.412(8) 1 d D U P A -2
H5AA H 0.455476 1.212685 0.142114 0.228 Uiso 0.412(8) 1 calc R U P A -2
H5AB H 0.382700 1.093742 0.177625 0.228 Uiso 0.412(8) 1 calc R U P A -2
H5AC H 0.375880 1.307858 0.179805 0.228 Uiso 0.412(8) 1 calc R U P A -2

loop_
_atom_site_aniso_label
_atom_site_aniso_U_11
_atom_site_aniso_U_22
_atom_site_aniso_U_33
_atom_site_aniso_U_23
_atom_site_aniso_U_13
_atom_site_aniso_U_12
Sn01 0.0428(2) 0.0412(2) 0.1027(4) 0.000 0.0018(2) 0.000
Cl02 0.0543(10) 0.0771(12) 0.1109(16) 0.000 -0.0160(10) 0.000
Cl03 0.0685(8) 0.0584(7) 0.1154(11) -0.0145(7) 0.0091(7) 0.0115(6)
Cl04 0.0671(8) 0.0549(7) 0.1203(11) -0.0120(7) 0.0136(7) 0.0095(6)
Cl05 0.0535(10) 0.0793(13) 0.1327(19) 0.000 -0.0215(11) 0.000
N006 0.090(5) 0.094(5) 0.091(4) 0.000 -0.014(4) 0.000
N007 0.100(5) 0.100(5) 0.086(4) 0.000 -0.001(4) 0.000
C008 0.117(7) 0.106(8) 0.102(6) 0.000 -0.011(6) 0.000
C009 0.132(7) 0.113(8) 0.108(6) 0.000 -0.011(6) 0.000
C00A 0.145(8) 0.120(9) 0.114(6) 0.000 -0.014(6) 0.000
C00B 0.126(7) 0.116(8) 0.097(6) 0.000 0.006(6) 0.000
C00C 0.151(9) 0.125(10) 0.119(7) 0.000 -0.017(7) 0.000
C00E 0.139(7) 0.125(9) 0.104(6) 0.000 0.009(6) 0.000
C00F 0.151(8) 0.133(9) 0.113(6) 0.000 0.014(6) 0.000
C1 0.157(9) 0.139(10) 0.121(7) 0.000 0.017(7) 0.000
C2 0.167(10) 0.147(11) 0.130(8) 0.000 0.022(8) 0.000
C4 0.190(16) 0.162(18) 0.152(16) 0.000 0.020(15) 0.000
C3 0.158(9) 0.130(11) 0.124(8) 0.000 -0.019(8) 0.000
C5 0.173(16) 0.141(18) 0.140(16) 0.000 -0.022(15) 0.000
C6 0.125(6) 0.116(8) 0.097(5) 0.001(5) 0.006(5) 0.003(5)
C7 0.139(7) 0.125(8) 0.102(6) -0.001(4) 0.009(5) -0.002(5)
C00G 0.153(8) 0.134(9) 0.114(6) -0.001(5) 0.014(6) -0.001(5)
C1A 0.160(9) 0.143(10) 0.124(7) 0.001(5) 0.020(6) -0.001(5)
C2A 0.176(10) 0.151(12) 0.139(8) 0.008(7) 0.025(8) 0.000(7)
C4A 0.195(13) 0.162(16) 0.161(12) -0.004(10) 0.017(11) 0.001(11)
C0 0.116(6) 0.106(8) 0.103(5) 0.000(5) -0.010(5) -0.003(5)
C8 0.133(7) 0.113(8) 0.105(5) 0.000(4) -0.012(5) -0.004(4)
C9 0.149(7) 0.121(9) 0.116(6) 0.001(4) -0.012(6) 0.000(5)
C00D 0.153(8) 0.127(10) 0.119(6) 0.002(5) -0.020(6) 0.001(5)
C3A 0.164(10) 0.132(12) 0.131(8) -0.004(7) -0.019(8) -0.001(7)
C5A 0.178(13) 0.139(16) 0.137(11) 0.000(10) -0.018(10) 0.001(10)

loop_
_atom_type_symbol
_atom_type_description
_atom_type_scat_dispersion_real
_atom_type_scat_dispersion_imag
_atom_type_scat_source
C C 0.0033 0.0016 'International Tables Vol C Tables 4.2.6.8 and 6.1.1.4'
H H 0.0000 0.0000 'International Tables Vol C Tables 4.2.6.8 and 6.1.1.4'
Cl Cl 0.1484 0.1585 'International Tables Vol C Tables 4.2.6.8 and 6.1.1.4'
N N 0.0061 0.0033 'International Tables Vol C Tables 4.2.6.8 and 6.1.1.4'
Sn Sn -0.6537 1.4246 'International Tables Vol C Tables 4.2.6.8 and 6.1.1.4'

loop_
_exptl_crystal_face_index_h
_exptl_crystal_face_index_k
_exptl_crystal_face_index_l
_exptl_crystal_face_perp_dist
-9 8 3 0.3141
0 -17 -9 0.2008
-1 17 9 0.2532
-10 0 -11 0.3329
-1 -4 36 0.1475
10 1 1 0.1754
0 4 -37 0.1436

loop_
_geom_angle_atom_site_label_1
_geom_angle_atom_site_label_2
_geom_angle_atom_site_label_3
_geom_angle
_geom_angle_site_symmetry_1
_geom_angle_site_symmetry_3
_geom_angle_publ_flag
Cl02 Sn01 Cl04 90.16(5) . . ?
Cl02 Sn01 Cl04 90.16(5) . 7_575 ?
Cl03 Sn01 Cl02 89.04(5) . . ?
Cl03 Sn01 Cl02 89.04(5) 7_575 . ?
Cl03 Sn01 Cl03 92.23(7) . 7_575 ?
Cl03 Sn01 Cl04 88.79(5) . 7_575 ?
Cl03 Sn01 Cl04 88.79(5) 7_575 . ?
Cl03 Sn01 Cl04 178.69(6) 7_575 7_575 ?
Cl03 Sn01 Cl04 178.69(6) . . ?
Cl04 Sn01 Cl04 90.18(7) 7_575 . ?
Cl05 Sn01 Cl02 178.88(8) . . ?
Cl05 Sn01 Cl03 91.74(6) . 7_575 ?
Cl05 Sn01 Cl03 91.74(6) . . ?
Cl05 Sn01 Cl04 89.05(6) . . ?
Cl05 Sn01 Cl04 89.05(6) . 7_575 ?
H00F N006 H00D 109.5 . . ?
H00F N006 H00E 109.5 . . ?
H00D N006 H00E 109.5 . . ?
H00A N006 H00B 109.5 . . ?
H00A N006 H00C 109.5 . . ?
H00B N006 H00C 109.5 . . ?
C008 N006 H00F 109.5 . . ?
C008 N006 H00D 109.5 . . ?
C008 N006 H00E 109.5 . . ?
C0 N006 H00A 109.5 . . ?
C0 N006 H00B 109.5 . . ?
C0 N006 H00C 109.5 . . ?
H00T N007 H00V 109.5 . . ?
H00T N007 H00U 109.5 . . ?
H00V N007 H00U 109.5 . . ?
H00S N007 H00Q 109.5 . . ?
H00S N007 H00R 109.5 . . ?
H00Q N007 H00R 109.5 . . ?
C00B N007 H00T 109.5 . . ?
C00B N007 H00V 109.5 . . ?
C00B N007 H00U 109.5 . . ?
C6 N007 H00S 109.5 . . ?
C6 N007 H00Q 109.5 . . ?
C6 N007 H00R 109.5 . . ?
N006 C008 H00G 110.0 . . ?
N006 C008 H00H 110.0 . . ?
N006 C008 C009 108(2) . . ?
H00G C008 H00H 108.4 . . ?
C009 C008 H00G 110.0 . . ?
C009 C008 H00H 110.0 . . ?
C008 C009 H00I 109.6 . . ?
C008 C009 H00J 109.6 . . ?
C008 C009 C00A 110(2) . . ?
H00I C009 H00J 108.1 . . ?
C00A C009 H00I 109.6 . . ?
C00A C009 H00J 109.6 . . ?
C009 C00A H00K 110.1 . . ?
C009 C00A H00L 110.1 . . ?
H00K C00A H00L 108.4 . . ?
C00C C00A C009 108(2) . . ?
C00C C00A H00K 110.1 . . ?
C00C C00A H00L 110.1 . . ?
N007 C00B H00W 108.8 . . ?
N007 C00B H00X 108.8 . . ?
N007 C00B C00E 114(2) . . ?
H00W C00B H00X 107.7 . . ?
C00E C00B H00W 108.8 . . ?
C00E C00B H00X 108.8 . . ?
C00A C00C H00M 108.1 . . ?
C00A C00C H00N 108.1 . . ?
H00M C00C H00N 107.3 . . ?
C3 C00C C00A 117(3) . . ?
C3 C00C H00M 108.1 . . ?
C3 C00C H00N 108.1 . . ?
C00B C00E H00Y 108.6 . . ?
C00B C00E H 108.6 . . ?
C00B C00E C00F 115(2) . . ?
H00Y C00E H 107.6 . . ?
C00F C00E H00Y 108.6 . . ?
C00F C00E H 108.6 . . ?
C00E C00F H00Z 110.5 . . ?
C00E C00F HA 110.5 . . ?
C00E C00F C1 106(2) . . ?
H00Z C00F HA 108.7 . . ?
C1 C00F H00Z 110.5 . . ?
C1 C00F HA 110.5 . . ?
C00F C1 H1A 109.1 . . ?
C00F C1 H1B 109.1 . . ?
H1A C1 H1B 107.9 . . ?
C2 C1 C00F 112(2) . . ?
C2 C1 H1A 109.1 . . ?
C2 C1 H1B 109.1 . . ?
C1 C2 H2A 110.7 . . ?
C1 C2 H2B 110.7 . . ?
H2A C2 H2B 108.8 . . ?
C4 C2 C1 105(2) . . ?
C4 C2 H2A 110.7 . . ?
C4 C2 H2B 110.7 . . ?
C2 C4 H4A 109.5 . . ?
C2 C4 H4B 109.5 . . ?
C2 C4 H4C 109.5 . . ?
H4A C4 H4B 109.5 . . ?
H4A C4 H4C 109.5 . . ?
H4B C4 H4C 109.5 . . ?
C00C C3 H3A 110.6 . . ?
C00C C3 H3B 110.6 . . ?
H3A C3 H3B 108.7 . . ?
C5 C3 C00C 106(2) . . ?
C5 C3 H3A 110.6 . . ?
C5 C3 H3B 110.6 . . ?
C3 C5 H5A 109.5 . . ?
C3 C5 H5B 109.5 . . ?
C3 C5 H5C 109.5 . . ?
H5A C5 H5B 109.5 . . ?
H5A C5 H5C 109.5 . . ?
H5B C5 H5C 109.5 . . ?
N007 C6 H00W 123(3) . 7_565 ?
N007 C6 H00X 95.1(14) . 7_565 ?
N007 C6 H6A 104.3 . . ?
N007 C6 H6B 104.3 . . ?
H00W C6 H00X 97.8 7_565 7_565 ?
H6A C6 H6B 105.6 . . ?
C7 C6 N007 132.0(15) . . ?
C7 C6 H6A 104.3 . . ?
C7 C6 H6B 104.3 . . ?
H00Y C7 H 74.1 7_565 7_565 ?
C6 C7 H7A 105.8 . . ?
C6 C7 H7B 105.8 . . ?
C6 C7 C00G 126.0(16) . . ?
H7A C7 H7B 106.2 . . ?
C00G C7 H7A 105.8 . . ?
C00G C7 H7B 105.8 . . ?
H00Z C00G HA 131.1 7_565 7_565 ?
C7 C00G H00 110.0 . . ?
C7 C00G HB 110.0 . . ?
C7 C00G C1A 108.4(16) . . ?
H00 C00G HB 108.4 . . ?
C1A C00G H00 110.0 . . ?
C1A C00G HB 110.0 . . ?
H00Z C1A H1A 111.7 7_565 7_565 ?
H00Z C1A H2B 120.5 7_565 7_565 ?
H1A C1A H2B 108.8 7_565 7_565 ?
C00G C1A H1AA 109.0 . . ?
C00G C1A H1AB 109.0 . . ?
H1AA C1A H1AB 107.8 . . ?
C2A C1A C00G 112.9(16) . . ?
C2A C1A H1AA 109.0 . . ?
C2A C1A H1AB 109.0 . . ?
H2A C2A H2B 90.4 7_565 7_565 ?
C1A C2A H2AA 108.1 . . ?
C1A C2A H2AB 108.1 . . ?
H2AA C2A H2AB 107.3 . . ?
C4A C2A C1A 116.7(19) . . ?
C4A C2A H2AA 108.1 . . ?
C4A C2A H2AB 108.1 . . ?
H2A C4A H2B 73.4 7_565 7_565 ?
C2A C4A H4AA 109.5 . . ?
C2A C4A H4AB 109.5 . . ?
C2A C4A H4AC 109.5 . . ?
H4AA C4A H4AB 109.5 . . ?
H4AA C4A H4AC 109.5 . . ?
H4AB C4A H4AC 109.5 . . ?
N006 C0 H00G 124(2) . 7_585 ?
N006 C0 H00H 96.8(14) . 7_585 ?
N006 C0 H0A 108.7 . . ?
N006 C0 H0B 108.7 . . ?
N006 C0 C8 114.2(13) . . ?
H00G C0 H00H 100.0 7_585 7_585 ?
H0A C0 H0B 107.6 . . ?
C8 C0 H0A 108.7 . . ?
C8 C0 H0B 108.7 . . ?
H00I C8 H00J 77.4 7_585 7_585 ?
C0 C8 H8A 109.8 . . ?
C0 C8 H8B 109.8 . . ?
C0 C8 C9 109.5(14) . . ?
H8A C8 H8B 108.2 . . ?
C9 C8 H8A 109.8 . . ?
C9 C8 H8B 109.8 . . ?
H00K C9 H00L 123.9 7_585 7_585 ?
C8 C9 H9A 109.5 . . ?
C8 C9 H9B 109.5 . . ?
H9A C9 H9B 108.0 . . ?
C00D C9 C8 110.9(15) . . ?
C00D C9 H9A 109.5 . . ?
C00D C9 H9B 109.5 . . ?
H00K C00D H00N 110.7 7_585 7_585 ?
H00K C00D H3A 119.1 7_585 7_585 ?
H00N C00D H3A 108.5 7_585 7_585 ?
C9 C00D H00O 108.1 . . ?
C9 C00D H00P 108.1 . . ?
H00O C00D H00P 107.3 . . ?
C3A C00D C9 116.9(15) . . ?
C3A C00D H00O 108.1 . . ?
C3A C00D H00P 108.1 . . ?
H3A C3A H3B 109.4 7_585 7_585 ?
C00D C3A H3AA 108.0 . . ?
C00D C3A H3AB 108.0 . . ?
H3AA C3A H3AB 107.2 . . ?
C5A C3A C00D 117.3(16) . . ?
C5A C3A H3AA 108.0 . . ?
C5A C3A H3AB 108.0 . . ?
H3A C5A H3B 72.7 7_585 7_585 ?
C3A C5A H5AA 109.5 . . ?
C3A C5A H5AB 109.5 . . ?
C3A C5A H5AC 109.5 . . ?
H5AA C5A H5AB 109.5 . . ?
H5AA C5A H5AC 109.5 . . ?
H5AB C5A H5AC 109.5 . . ?

loop_
_geom_bond_atom_site_label_1
_geom_bond_atom_site_label_2
_geom_bond_distance
_geom_bond_site_symmetry_2
_geom_bond_publ_flag
Sn01 Cl02 2.422(2) . ?
Sn01 Cl03 2.4102(13) 7_575 ?
Sn01 Cl03 2.4102(13) . ?
Sn01 Cl04 2.4307(13) . ?
Sn01 Cl04 2.4307(13) 7_575 ?
Sn01 Cl05 2.404(2) . ?
N006 H00F 0.8900 . ?
N006 H00D 0.8900 . ?
N006 H00E 0.8900 . ?
N006 H00A 0.8900 . ?
N006 H00B 0.8900 . ?
N006 H00C 0.8900 . ?
N006 C008 1.44(2) . ?
N006 C0 1.437(12) . ?
N007 H00T 0.8900 . ?
N007 H00V 0.8900 . ?
N007 H00U 0.8900 . ?
N007 H00S 0.8900 . ?
N007 H00Q 0.8900 . ?
N007 H00R 0.8900 . ?
N007 C00B 1.43(2) . ?
N007 C6 1.418(12) . ?
C008 H00G 0.9700 . ?
C008 H00H 0.9700 . ?
C008 C009 1.501(10) . ?
C009 H00I 0.9700 . ?
C009 H00J 0.9700 . ?
C009 C00A 1.516(10) . ?
C00A H00K 0.9700 . ?
C00A H00L 0.9700 . ?
C00A C00C 1.507(10) . ?
C00B H00W 0.9700 . ?
C00B H00X 0.9700 . ?
C00B C00E 1.468(9) . ?
C00C H00M 0.9700 . ?
C00C H00N 0.9700 . ?
C00C C3 1.506(10) . ?
C00E H00Y 0.9700 . ?
C00E H 0.9700 . ?
C00E C00F 1.506(10) . ?
C00F H00Z 0.9700 . ?
C00F HA 0.9700 . ?
C00F C1 1.515(10) . ?
C1 H1A 0.9700 . ?
C1 H1B 0.9700 . ?
C1 C2 1.509(10) . ?
C2 H2A 0.9700 . ?
C2 H2B 0.9700 . ?
C2 C4 1.479(10) . ?
C4 H4A 0.9600 . ?
C4 H4B 0.9600 . ?
C4 H4C 0.9600 . ?
C3 H3A 0.9700 . ?
C3 H3B 0.9700 . ?
C3 C5 1.485(10) . ?
C5 H5A 0.9600 . ?
C5 H5B 0.9600 . ?
C5 H5C 0.9600 . ?
C6 H6A 0.9700 . ?
C6 H6B 0.9700 . ?
C6 C7 1.325(14) . ?
C7 H7A 0.9700 . ?
C7 H7B 0.9700 . ?
C7 C00G 1.498(16) . ?
C00G H00 0.9700 . ?
C00G HB 0.9700 . ?
C00G C1A 1.539(17) . ?
C1A H1AA 0.9700 . ?
C1A H1AB 0.9700 . ?
C1A C2A 1.499(16) . ?
C2A H2AA 0.9700 . ?
C2A H2AB 0.9700 . ?
C2A C4A 1.347(16) . ?
C4A H4AA 0.9600 . ?
C4A H4AB 0.9600 . ?
C4A H4AC 0.9600 . ?
C0 H0A 0.9700 . ?
C0 H0B 0.9700 . ?
C0 C8 1.469(15) . ?
C8 H8A 0.9700 . ?
C8 H8B 0.9700 . ?
C8 C9 1.539(15) . ?
C9 H9A 0.9700 . ?
C9 H9B 0.9700 . ?
C9 C00D 1.505(16) . ?
C00D H00O 0.9700 . ?
C00D H00P 0.9700 . ?
C00D C3A 1.486(15) . ?
C3A H3AA 0.9700 . ?
C3A H3AB 0.9700 . ?
C3A C5A 1.378(15) . ?
C5A H5AA 0.9600 . ?
C5A H5AB 0.9600 . ?
C5A H5AC 0.9600 . ?

loop_
_geom_torsion_atom_site_label_1
_geom_torsion_atom_site_label_2
_geom_torsion_atom_site_label_3
_geom_torsion_atom_site_label_4
_geom_torsion
_geom_torsion_site_symmetry_1
_geom_torsion_site_symmetry_2
_geom_torsion_site_symmetry_3
_geom_torsion_site_symmetry_4
_geom_torsion_publ_flag
N006 C008 C009 C00A 180.000(6) . . . . ?
N006 C0 C8 C9 166.2(15) . . . . ?
N007 C00B C00E C00F 180.000(12) . . . . ?
N007 C6 C7 C00G -133(3) . . . . ?
C008 C009 C00A C00C 180.000(5) . . . . ?
C009 C00A C00C C3 180.000(7) . . . . ?
C00A C00C C3 C5 180.000(5) . . . . ?
C00B C00E C00F C1 180.000(12) . . . . ?
C00E C00F C1 C2 180.000(14) . . . . ?
C00F C1 C2 C4 180.000(18) . . . . ?
C6 C7 C00G C1A -164(2) . . . . ?
C7 C00G C1A C2A 150(2) . . . . ?
C00G C1A C2A C4A 149(3) . . . . ?
C0 C8 C9 C00D 177.0(16) . . . . ?
C8 C9 C00D C3A -156.0(19) . . . . ?
C9 C00D C3A C5A -151(2) . . . . ?

loop_
_exptl_oxdiff_crystal_face_indexfrac_h
_exptl_oxdiff_crystal_face_indexfrac_k
_exptl_oxdiff_crystal_face_indexfrac_l
_exptl_oxdiff_crystal_face_x
_exptl_oxdiff_crystal_face_y
_exptl_oxdiff_crystal_face_z
-9.1768 7.7468 3.4340 -0.3962 0.3066 0.8655
0.0695 -16.9383 -8.7185 0.7933 -0.6070 0.0469
-0.8558 16.8852 8.6436 -0.7937 0.6076 0.0296
-9.8196 0.3833 -11.2924 -0.1721 -0.2200 0.9602
-1.0696 -4.0983 36.2832 0.6054 0.7914 0.0846
10.2856 0.7950 0.9867 -0.0001 -0.0052 -1.0000
-0.4509 3.9897 -36.5096 -0.6068 -0.7924 0.0632
